data_4024041
loop_
_publ_author_name
'Indrajit Das'
'Tarun K. Pal'
'Cheravakkattu G. Suresh'
'Tanmaya Pathak'

_publ_contact_author_address 'Department of Chemistry, IIT, Kharagpur 721 302, India'
_publ_contact_author_email tpathak@chem.iitkgp.ernet.in
_publ_contact_author_name 'Tanmaya Pathak'
_publ_section_title
;
 Diastereoselective C-C Bond Formation at C-5 of Vinyl Sulfone-Modified
 Hex-5-enofuranosyl Carbohydrates: Diversity-Oriented Synthesis of
 Branched-Chain Sugars and Beyond
;
_journal_name_full 'Journal of Organic Chemistry'
_journal_page_first 5523
_journal_page_last 5533
_journal_paper_doi 10.1021/jo062373+
_journal_volume 72
_journal_year 2007
_chemical_formula_moiety 'C28 H34 O10 S'
_chemical_formula_sum 'C28 H34 O10 S'
_chemical_formula_weight 562.61
_space_group_IT_number 4
_symmetry_cell_setting monoclinic
_symmetry_space_group_name_Hall 'P 2yb'
_symmetry_space_group_name_H-M 'P 1 21 1'
_atom_sites_solution_hydrogens geom
_atom_sites_solution_primary direct
_atom_sites_solution_secondary difmap
_audit_creation_method SHELXL-97
_cell_angle_alpha 90.00
_cell_angle_beta 90.08
_cell_angle_gamma 90.00
_cell_formula_units_Z 2
_cell_length_a 7.926
_cell_length_b 13.267
_cell_length_c 14.196
_cell_measurement_reflns_used 2923
_cell_measurement_temperature 293(2)
_cell_measurement_theta_max 26.38
_cell_measurement_theta_min 1.43
_cell_volume 1492.6
_computing_cell_refinement 'CAD4 Express (Enraf Nonius, 1994)'
_computing_data_collection 'CAD4 Express (Enraf Nonius, 1994)'
_computing_data_reduction 'XCAD4 (Harms & Wocadlo, 1995)'
_computing_molecular_graphics 'Ortep-3 for Windows (Farrugia, 1997)'
_computing_publication_material 'WinGX publication routines (Farrugia, 1999)'
_computing_structure_refinement 'SHELXL-97 (Sheldrick, 1997)'
_computing_structure_solution 'SHELXL-86 (Sheldrick, 1986)'
_diffrn_ambient_temperature 293(2)
_diffrn_measured_fraction_theta_full 0.854
_diffrn_measured_fraction_theta_max 0.854
_diffrn_measurement_device_type CAD4
_diffrn_measurement_method 'omega scan'
_diffrn_radiation_monochromator graphite
_diffrn_radiation_source 'fine-focus sealed tube'
_diffrn_radiation_type MoK\a
_diffrn_radiation_wavelength 0.71073
_diffrn_reflns_av_R_equivalents 0.0209
_diffrn_reflns_av_sigmaI/netI 0.0378
_diffrn_reflns_limit_h_max 9
_diffrn_reflns_limit_h_min 0
_diffrn_reflns_limit_k_max 16
_diffrn_reflns_limit_k_min 0
_diffrn_reflns_limit_l_max 15
_diffrn_reflns_limit_l_min -15
_diffrn_reflns_number 2923
_diffrn_reflns_theta_full 26.38
_diffrn_reflns_theta_max 26.38
_diffrn_reflns_theta_min 1.43
_diffrn_standards_interval_time '60 sec'
_diffrn_standards_number 25
_exptl_absorpt_coefficient_mu 0.161
_exptl_absorpt_correction_type none
_exptl_crystal_colour colorless
_exptl_crystal_density_diffrn 1.252
_exptl_crystal_density_method 'not measured'
_exptl_crystal_description prism
_exptl_crystal_F_000 596
_exptl_crystal_size_max 0.03
_exptl_crystal_size_mid 0.02
_exptl_crystal_size_min 0.01
_refine_diff_density_max 0.223
_refine_diff_density_min -0.355
_refine_diff_density_rms 0.057
_refine_ls_abs_structure_details 'Flack H D (1983), Acta Cryst. A39, 876-881'
_refine_ls_abs_structure_Flack 0.01(16)
_refine_ls_extinction_method none
_refine_ls_goodness_of_fit_ref 0.864
_refine_ls_hydrogen_treatment mixed
_refine_ls_matrix_type full
_refine_ls_number_parameters 352
_refine_ls_number_reflns 2731
_refine_ls_number_restraints 1
_refine_ls_restrained_S_all 0.863
_refine_ls_R_factor_all 0.0817
_refine_ls_R_factor_gt 0.0530
_refine_ls_shift/su_max 0.774
_refine_ls_shift/su_mean 0.105
_refine_ls_structure_factor_coef Fsqd
_refine_ls_weighting_details 'calc w=1/[\s^2^(Fo^2^)+(0.1541P)^2^+0.0000P] where P=(Fo^2^+2Fc^2^)/3'
_refine_ls_weighting_scheme calc
_refine_ls_wR_factor_gt 0.1432
_refine_ls_wR_factor_ref 0.1689
_reflns_number_gt 2129
_reflns_number_total 2731
_reflns_threshold_expression >2sigma(I)
_cod_data_source_file jo062373+si20061117_031659.cif
_cod_data_source_block dmmdb
_cod_original_sg_symbol_H-M 'P 21'
_cod_database_code 4024041

loop_
_symmetry_equiv_pos_as_xyz
'x, y, z'
'-x, y+1/2, -z'

loop_
_atom_site_label
_atom_site_type_symbol
_atom_site_fract_x
_atom_site_fract_y
_atom_site_fract_z
_atom_site_U_iso_or_equiv
_atom_site_adp_type
_atom_site_occupancy
_atom_site_symmetry_multiplicity
_atom_site_calc_flag
_atom_site_refinement_flags
_atom_site_disorder_assembly
_atom_site_disorder_group
S1 S 0.65659(15) 0.37943(10) 0.36511(10) 0.0524(4) Uani 1 1 d . . .
O1 O 0.3075(5) 0.1678(3) 0.4478(2) 0.0499(9) Uani 1 1 d . . .
O8 O 0.0481(5) 0.2480(4) 0.6065(3) 0.0688(11) Uani 1 1 d . . .
O4 O 0.1650(5) 0.2655(3) 0.2167(3) 0.0512(9) Uani 1 1 d . . .
O5 O 0.7957(5) 0.4252(3) 0.4141(4) 0.0703(12) Uani 1 1 d . . .
O10 O 0.2353(5) 0.5174(3) 0.4732(3) 0.0659(11) Uani 1 1 d . . .
O3 O 0.2677(6) 0.0797(3) 0.2233(3) 0.0649(11) Uani 1 1 d . . .
O2 O 0.4018(5) 0.0334(3) 0.3661(3) 0.0646(11) Uani 1 1 d . . .
O7 O 0.3175(5) 0.2805(3) 0.6425(3) 0.0626(11) Uani 1 1 d . . .
O6 O 0.6893(5) 0.2927(3) 0.3127(3) 0.0705(12) Uani 1 1 d . . .
O9 O 0.1345(7) 0.4732(4) 0.6227(4) 0.0809(14) Uani 1 1 d . . .
C16 C 0.1850(6) 0.3545(4) 0.4985(4) 0.0450(11) Uani 1 1 d . . .
H16 H 0.0738 0.3423 0.4705 0.054 Uiso 1 1 calc R . .
C3 C 0.1539(6) 0.2185(4) 0.3081(3) 0.0416(11) Uani 1 1 d . . .
H3 H 0.0507 0.2397 0.3405 0.050 Uiso 1 1 calc R . .
C21 C 0.5011(6) 0.3589(4) 0.4595(4) 0.0466(12) Uani 1 1 d . . .
H21A H 0.5369 0.3026 0.4982 0.056 Uiso 1 1 calc R . .
H21B H 0.4961 0.4183 0.4993 0.056 Uiso 1 1 calc R . .
C1 C 0.2588(7) 0.0830(4) 0.3991(4) 0.0525(12) Uani 1 1 d . . .
H1 H 0.1908 0.0384 0.4389 0.063 Uiso 1 1 calc R . .
C5 C 0.3214(6) 0.3367(4) 0.4185(4) 0.0420(11) Uani 1 1 d . . .
H5 H 0.3005 0.3880 0.3702 0.050 Uiso 1 1 calc R . .
C4 C 0.3114(6) 0.2393(4) 0.3711(4) 0.0417(11) Uani 1 1 d . . .
H4 H 0.4140 0.2287 0.3340 0.050 Uiso 1 1 calc R . .
C2 C 0.1625(7) 0.1085(4) 0.3028(4) 0.0480(12) Uani 1 1 d . . .
H2 H 0.0504 0.0775 0.2999 0.058 Uiso 1 1 calc R . .
C22 C 0.5619(7) 0.4582(4) 0.2777(4) 0.0540(13) Uani 1 1 d . . .
C27 C 0.4907(9) 0.4257(5) 0.1903(5) 0.0683(17) Uani 1 1 d . . .
H27 H 0.4952 0.3572 0.1766 0.082 Uiso 1 1 calc R . .
C17 C 0.1966(7) 0.2893(4) 0.5903(4) 0.0489(12) Uani 1 1 d . . .
C19 C 0.1817(7) 0.4551(4) 0.5399(4) 0.0524(14) Uani 1 1 d . . .
C10 C 0.0378(8) 0.3143(5) 0.0639(4) 0.0648(16) Uani 1 1 d . . .
C9 C 0.0244(8) 0.2484(5) 0.1510(4) 0.0655(16) Uani 1 1 d . . .
H9A H -0.0813 0.2626 0.1828 0.079 Uiso 1 1 calc R . .
H9B H 0.0234 0.1782 0.1321 0.079 Uiso 1 1 calc R . .
C23 C 0.5549(9) 0.5548(4) 0.3016(5) 0.0667(17) Uani 1 1 d . . .
H23 H 0.5979 0.5799 0.3579 0.080 Uiso 1 1 calc R . .
C6 C 0.3850(9) 0.0131(5) 0.2616(5) 0.0710(18) Uani 1 1 d . . .
C26 C 0.4156(11) 0.4882(6) 0.1248(5) 0.084(2) Uani 1 1 d . . .
H26 H 0.3719 0.4634 0.0686 0.101 Uiso 1 1 calc R . .
C20 C 0.2444(10) 0.6160(5) 0.5071(7) 0.087(2) Uani 1 1 d . . .
H20A H 0.2844 0.6597 0.4580 0.130 Uiso 1 1 calc R . .
H20B H 0.3208 0.6186 0.5596 0.130 Uiso 1 1 calc R . .
H20C H 0.1345 0.6375 0.5269 0.130 Uiso 1 1 calc R . .
C25 C 0.4090(10) 0.5847(6) 0.1460(6) 0.0803(19) Uani 1 1 d . . .
C24 C 0.4775(11) 0.6142(6) 0.2347(6) 0.084(2) Uani 1 1 d . . .
H24 H 0.4688 0.6823 0.2493 0.101 Uiso 1 1 calc R . .
C18 C 0.0399(11) 0.1841(7) 0.6924(6) 0.096(3) Uani 1 1 d . . .
H18A H -0.0721 0.1575 0.6992 0.143 Uiso 1 1 calc R . .
H18B H 0.0675 0.2240 0.7467 0.143 Uiso 1 1 calc R . .
H18C H 0.1188 0.1296 0.6869 0.143 Uiso 1 1 calc R . .
C15 C 0.1436(12) 0.2917(8) -0.0144(6) 0.104(3) Uani 1 1 d . . .
H15 H 0.2075 0.2330 -0.0121 0.125 Uiso 1 1 calc R . .
C11 C -0.0538(12) 0.3951(8) 0.0578(9) 0.118(3) Uani 1 1 d . . .
H11 H -0.1278 0.4117 0.1061 0.142 Uiso 1 1 calc R . .
C13 C 0.0599(19) 0.4363(16) -0.0939(12) 0.151(7) Uani 1 1 d . . .
H13 H 0.0631 0.4803 -0.1449 0.181 Uiso 1 1 calc R . .
C28 C 0.3247(17) 0.6534(9) 0.0721(7) 0.132(4) Uani 1 1 d . . .
H28A H 0.3285 0.7220 0.0933 0.197 Uiso 1 1 calc R . .
H28B H 0.2093 0.6332 0.0635 0.197 Uiso 1 1 calc R . .
H28C H 0.3837 0.6477 0.0133 0.197 Uiso 1 1 calc R . .
C8 C 0.3176(17) -0.0873(6) 0.2504(9) 0.141(5) Uani 1 1 d . . .
H8A H 0.3954 -0.1353 0.2763 0.211 Uiso 1 1 calc R . .
H8B H 0.3009 -0.1010 0.1846 0.211 Uiso 1 1 calc R . .
H8C H 0.2116 -0.0921 0.2828 0.211 Uiso 1 1 calc R . .
C7 C 0.5495(13) 0.0296(11) 0.2115(7) 0.126(4) Uani 1 1 d . . .
H7A H 0.5864 0.0978 0.2212 0.189 Uiso 1 1 calc R . .
H7B H 0.5346 0.0176 0.1453 0.189 Uiso 1 1 calc R . .
H7C H 0.6327 -0.0160 0.2360 0.189 Uiso 1 1 calc R . .
C14 C 0.1574(19) 0.3541(12) -0.0965(7) 0.136(5) Uani 1 1 d . . .
H14 H 0.2278 0.3388 -0.1469 0.163 Uiso 1 1 calc R . .
C12 C -0.0412(19) 0.4583(12) -0.0225(16) 0.179(8) Uani 1 1 d . . .
H12 H -0.1057 0.5168 -0.0251 0.215 Uiso 1 1 calc R . .

loop_
_atom_site_aniso_label
_atom_site_aniso_U_11
_atom_site_aniso_U_22
_atom_site_aniso_U_33
_atom_site_aniso_U_23
_atom_site_aniso_U_13
_atom_site_aniso_U_12
S1 0.0426(6) 0.0378(6) 0.0770(9) -0.0085(7) 0.0058(5) -0.0002(6)
O1 0.068(2) 0.0291(17) 0.052(2) -0.0002(16) -0.0098(17) 0.0037(16)
O8 0.066(3) 0.060(3) 0.080(3) 0.009(2) 0.007(2) -0.015(2)
O4 0.059(2) 0.0371(19) 0.057(2) 0.0106(17) -0.0087(16) -0.0079(16)
O5 0.0408(19) 0.062(3) 0.108(3) -0.009(3) -0.003(2) -0.0034(19)
O10 0.071(2) 0.0323(19) 0.094(3) -0.009(2) -0.002(2) 0.0126(19)
O3 0.088(3) 0.045(2) 0.062(2) -0.003(2) -0.011(2) 0.012(2)
O2 0.079(3) 0.038(2) 0.077(3) -0.008(2) -0.015(2) 0.011(2)
O7 0.067(3) 0.049(2) 0.071(3) 0.005(2) -0.010(2) -0.0017(19)
O6 0.062(2) 0.046(2) 0.104(3) -0.020(2) 0.023(2) 0.0069(19)
O9 0.102(4) 0.050(3) 0.090(3) -0.016(2) 0.024(3) 0.018(2)
C16 0.040(2) 0.036(3) 0.059(3) -0.004(2) 0.000(2) 0.0057(19)
C3 0.046(3) 0.030(2) 0.048(3) 0.000(2) 0.000(2) -0.0010(19)
C21 0.044(2) 0.034(3) 0.061(3) -0.009(2) 0.001(2) 0.005(2)
C1 0.064(3) 0.032(2) 0.062(3) 0.003(3) -0.002(2) -0.004(2)
C5 0.040(2) 0.030(2) 0.056(3) 0.002(2) -0.001(2) 0.0043(19)
C4 0.045(3) 0.031(2) 0.049(3) -0.004(2) 0.001(2) 0.000(2)
C2 0.052(3) 0.032(2) 0.060(3) 0.003(2) -0.006(2) -0.003(2)
C22 0.057(3) 0.037(3) 0.068(3) -0.002(3) 0.006(3) -0.007(2)
C27 0.086(4) 0.046(3) 0.073(4) -0.007(3) -0.001(3) -0.013(3)
C17 0.054(3) 0.040(3) 0.052(3) -0.005(2) 0.001(3) -0.002(2)
C19 0.047(3) 0.037(3) 0.072(4) -0.006(3) -0.003(3) 0.009(2)
C10 0.063(3) 0.067(4) 0.064(4) 0.012(3) -0.014(3) -0.004(3)
C9 0.065(3) 0.064(4) 0.068(4) 0.017(3) -0.016(3) -0.011(3)
C23 0.077(4) 0.043(3) 0.080(4) -0.015(3) -0.010(3) -0.009(3)
C6 0.089(4) 0.048(3) 0.077(4) -0.018(3) -0.022(4) 0.018(3)
C26 0.114(6) 0.064(4) 0.073(4) 0.001(4) -0.021(4) -0.015(4)
C20 0.095(5) 0.027(3) 0.138(7) -0.014(4) -0.011(5) 0.013(3)
C25 0.099(5) 0.047(3) 0.096(5) 0.007(4) -0.009(4) -0.004(4)
C24 0.105(5) 0.044(3) 0.102(5) 0.003(4) -0.019(5) 0.000(4)
C18 0.099(5) 0.084(6) 0.105(5) 0.025(5) 0.018(4) -0.024(5)
C15 0.110(6) 0.104(7) 0.098(6) -0.013(6) 0.029(5) -0.040(6)
C11 0.093(5) 0.096(7) 0.166(9) 0.052(7) 0.005(6) 0.019(5)
C13 0.112(10) 0.190(17) 0.149(11) 0.087(12) -0.057(9) -0.040(10)
C28 0.173(11) 0.092(7) 0.130(7) 0.018(7) -0.046(8) 0.014(7)
C8 0.199(11) 0.033(3) 0.190(11) -0.041(5) -0.101(10) 0.033(5)
C7 0.101(6) 0.167(11) 0.110(6) -0.030(8) 0.010(5) 0.044(7)
C14 0.158(11) 0.169(13) 0.081(6) -0.013(7) 0.027(6) -0.091(11)
C12 0.116(10) 0.129(11) 0.29(2) 0.119(15) -0.041(12) 0.003(8)

loop_
_atom_type_symbol
_atom_type_description
_atom_type_scat_dispersion_real
_atom_type_scat_dispersion_imag
_atom_type_scat_source
C C 0.0033 0.0016 'International Tables Vol C Tables 4.2.6.8 and 6.1.1.4'
H H 0.0000 0.0000 'International Tables Vol C Tables 4.2.6.8 and 6.1.1.4'
O O 0.0106 0.0060 'International Tables Vol C Tables 4.2.6.8 and 6.1.1.4'
S S 0.1246 0.1234 'International Tables Vol C Tables 4.2.6.8 and 6.1.1.4'

loop_
_geom_angle_atom_site_label_1
_geom_angle_atom_site_label_2
_geom_angle_atom_site_label_3
_geom_angle
_geom_angle_site_symmetry_1
_geom_angle_site_symmetry_3
_geom_angle_publ_flag
O6 S1 O5 117.6(3) . . ?
O6 S1 C22 101.0(3) . . ?
O5 S1 C22 114.2(3) . . ?
O6 S1 C21 113.0(3) . . ?
O5 S1 C21 103.0(2) . . ?
C22 S1 C21 108.1(2) . . ?
C1 O1 C4 99.5(3) . . ?
C17 O8 C18 114.8(5) . . ?
C3 O4 C9 117.2(4) . . ?
C19 O10 C20 110.8(6) . . ?
C6 O3 C2 104.3(4) . . ?
C1 O2 C6 110.0(4) . . ?
C19 C16 C17 99.8(4) . . ?
C19 C16 C5 115.9(4) . . ?
C17 C16 C5 118.3(4) . . ?
O4 C3 C2 112.4(4) . . ?
O4 C3 C4 113.0(4) . . ?
C2 C3 C4 99.7(4) . . ?
C5 C21 S1 111.5(3) . . ?
O1 C1 O2 109.1(4) . . ?
O1 C1 C2 112.9(4) . . ?
O2 C1 C2 101.6(4) . . ?
C4 C5 C21 112.7(4) . . ?
C4 C5 C16 115.1(4) . . ?
C21 C5 C16 109.1(4) . . ?
O1 C4 C5 103.6(4) . . ?
O1 C4 C3 107.3(4) . . ?
C5 C4 C3 117.6(4) . . ?
O3 C2 C3 109.2(4) . . ?
O3 C2 C1 109.5(4) . . ?
C3 C2 C1 100.8(4) . . ?
C23 C22 C27 119.8(6) . . ?
C23 C22 S1 113.9(5) . . ?
C27 C22 S1 126.3(5) . . ?
C26 C27 C22 125.0(6) . . ?
O7 C17 O8 123.8(5) . . ?
O7 C17 C16 127.3(5) . . ?
O8 C17 C16 108.8(5) . . ?
O9 C19 O10 130.0(5) . . ?
O9 C19 C16 123.9(6) . . ?
O10 C19 C16 106.1(5) . . ?
C11 C10 C15 116.8(8) . . ?
C11 C10 C9 119.4(8) . . ?
C15 C10 C9 123.8(7) . . ?
O4 C9 C10 112.0(5) . . ?
C22 C23 C24 113.2(6) . . ?
O3 C6 C8 107.2(6) . . ?
O3 C6 O2 109.1(5) . . ?
C8 C6 O2 107.7(8) . . ?
O3 C6 C7 107.6(7) . . ?
C8 C6 C7 113.8(9) . . ?
O2 C6 C7 111.3(6) . . ?
C25 C26 C27 116.6(7) . . ?
C26 C25 C24 116.9(7) . . ?
C26 C25 C28 115.9(8) . . ?
C24 C25 C28 127.1(7) . . ?
C23 C24 C25 128.4(7) . . ?
C10 C15 C14 123.9(12) . . ?
C10 C11 C12 120.2(12) . . ?
C14 C13 C12 123.4(13) . . ?
C13 C14 C15 113.8(12) . . ?
C13 C12 C11 121.9(14) . . ?

loop_
_geom_bond_atom_site_label_1
_geom_bond_atom_site_label_2
_geom_bond_distance
_geom_bond_site_symmetry_2
_geom_bond_publ_flag
S1 O6 1.395(4) . ?
S1 O5 1.437(4) . ?
S1 C22 1.787(6) . ?
S1 C21 1.842(5) . ?
O1 C1 1.375(7) . ?
O1 C4 1.444(6) . ?
O8 C17 1.319(7) . ?
O8 C18 1.487(9) . ?
O4 C3 1.442(6) . ?
O4 C9 1.470(7) . ?
O10 C19 1.328(7) . ?
O10 C20 1.395(7) . ?
O3 C6 1.392(7) . ?
O3 C2 1.454(7) . ?
O2 C1 1.392(7) . ?
O2 C6 1.514(8) . ?
O7 C17 1.216(7) . ?
O9 C19 1.257(7) . ?
C16 C19 1.459(8) . ?
C16 C17 1.566(8) . ?
C16 C5 1.586(7) . ?
C3 C2 1.464(7) . ?
C3 C4 1.559(7) . ?
C21 C5 1.565(7) . ?
C1 C2 1.601(8) . ?
C5 C4 1.459(7) . ?
C22 C23 1.328(8) . ?
C22 C27 1.428(9) . ?
C27 C26 1.381(10) . ?
C10 C11 1.298(12) . ?
C10 C15 1.425(11) . ?
C10 C9 1.517(8) . ?
C23 C24 1.376(10) . ?
C6 C8 1.444(12) . ?
C6 C7 1.502(13) . ?
C26 C25 1.316(11) . ?
C25 C24 1.426(11) . ?
C25 C28 1.541(12) . ?
C15 C14 1.434(16) . ?
C11 C12 1.418(18) . ?
C13 C14 1.34(2) . ?
C13 C12 1.33(2) . ?

loop_
_cod_related_entry_id
_cod_related_entry_database
_cod_related_entry_code
1 ChemSpider 20574431
